data_7132359
loop_
_publ_author_name
'Zhou, Benyu'
'Bedajna, Shantabh'
'Gabba&#xef;, Fran&#xe7;ois P'

_publ_section_title
;
 Pnictogen bonding at the service of gold catalysis: the case of a
 phosphinostiborane gold complex.
;
_journal_issue 2
_journal_name_full 'Chemical communications (Cambridge, England)'
_journal_page_first 192
_journal_page_last 195
_journal_paper_doi 10.1039/d3cc04942f
_journal_volume 60
_journal_year 2023
_chemical_formula_moiety 'C61 H68 Au Cl O3 P Sb, C4 H10 O'
_chemical_formula_sum 'C65 H78 Au Cl O4 P Sb'
_chemical_formula_weight 1308.41
_space_group_crystal_system triclinic
_space_group_IT_number 2
_space_group_name_Hall '-P 1'
_space_group_name_H-M_alt 'P -1'
_atom_sites_solution_hydrogens geom
_audit_creation_date 2023-06-29
_audit_creation_method
;
Olex2 1.5
(compiled 2023.03.06 svn.rbb2c1857 for OlexSys, GUI svn.r6748)
;
_audit_update_record
;
2023-10-03 deposited with the CCDC.	2023-11-16 downloaded from the CCDC.
;
_cell_angle_alpha 77.272(3)
_cell_angle_beta 80.912(3)
_cell_angle_gamma 86.225(3)
_cell_formula_units_Z 2
_cell_length_a 10.8607(12)
_cell_length_b 14.1687(16)
_cell_length_c 20.185(2)
_cell_measurement_reflns_used 9257
_cell_measurement_temperature 110.00
_cell_measurement_theta_max 29.581
_cell_measurement_theta_min 2.288
_cell_volume 2990.2(6)
_computing_cell_refinement 'SAINT V8.40B (?, 2016)'
_computing_data_reduction 'SAINT V8.40B (?, 2016)'
_computing_molecular_graphics 'Olex2 1.5 (Dolomanov et al., 2009)'
_computing_publication_material 'Olex2 1.5 (Dolomanov et al., 2009)'
_computing_structure_refinement 'SHELXL 2018/3 (Sheldrick, 2015)'
_computing_structure_solution 'SHELXT 2018/2 (Sheldrick, 2018)'
_diffrn_ambient_temperature 110.00
_diffrn_measured_fraction_theta_full 0.999
_diffrn_measured_fraction_theta_max 0.998
_diffrn_measurement_device_type 'Bruker D8 Quest'
_diffrn_radiation_type MoK\a
_diffrn_radiation_wavelength 0.71073
_diffrn_reflns_av_R_equivalents 0.0476
_diffrn_reflns_av_unetI/netI 0.0267
_diffrn_reflns_Laue_measured_fraction_full 0.999
_diffrn_reflns_Laue_measured_fraction_max 0.998
_diffrn_reflns_limit_h_max 15
_diffrn_reflns_limit_h_min -15
_diffrn_reflns_limit_k_max 19
_diffrn_reflns_limit_k_min -19
_diffrn_reflns_limit_l_max 28
_diffrn_reflns_limit_l_min -28
_diffrn_reflns_number 136697
_diffrn_reflns_point_group_measured_fraction_full 0.999
_diffrn_reflns_point_group_measured_fraction_max 0.998
_diffrn_reflns_theta_full 25.242
_diffrn_reflns_theta_max 29.624
_diffrn_reflns_theta_min 1.981
_diffrn_source_current 1.0
_diffrn_source_power 0.05
_diffrn_source_voltage 50.0
_exptl_absorpt_coefficient_mu 3.019
_exptl_absorpt_correction_T_max 0.7459
_exptl_absorpt_correction_T_min 0.6084
_exptl_absorpt_correction_type multi-scan
_exptl_absorpt_process_details
;
SADABS-2016/2 (Bruker,2016/2) was used for absorption correction.
wR2(int) was 0.1042 before and 0.0580 after correction.
The Ratio of minimum to maximum transmission is 0.8157.
The \l/2 correction factor is Not present.
;
_exptl_crystal_colour 'clear yellowish yellow'
_exptl_crystal_colour_lustre clear
_exptl_crystal_colour_modifier yellowish
_exptl_crystal_colour_primary yellow
_exptl_crystal_density_diffrn 1.453
_exptl_crystal_description plate
_exptl_crystal_F_000 1324
_exptl_crystal_size_max 0.227
_exptl_crystal_size_mid 0.22
_exptl_crystal_size_min 0.095
_refine_diff_density_max 1.002
_refine_diff_density_min -0.838
_refine_diff_density_rms 0.088
_refine_ls_extinction_method none
_refine_ls_goodness_of_fit_ref 1.048
_refine_ls_hydrogen_treatment constr
_refine_ls_matrix_type full
_refine_ls_number_parameters 694
_refine_ls_number_reflns 16816
_refine_ls_number_restraints 15
_refine_ls_restrained_S_all 1.052
_refine_ls_R_factor_all 0.0315
_refine_ls_R_factor_gt 0.0241
_refine_ls_shift/su_max 0.004
_refine_ls_shift/su_mean 0.000
_refine_ls_structure_factor_coef Fsqd
_refine_ls_weighting_details 'w=1/[\s^2^(Fo^2^)+(0.0160P)^2^+3.9214P] where P=(Fo^2^+2Fc^2^)/3'
_refine_ls_weighting_scheme calc
_refine_ls_wR_factor_gt 0.0507
_refine_ls_wR_factor_ref 0.0537
_reflns_Friedel_coverage 0.000
_reflns_number_gt 15029
_reflns_number_total 16816
_reflns_threshold_expression 'I > 2\s(I)'
_cod_data_source_file d3cc04942f2.cif
_cod_data_source_block 3_AuCl
_cod_depositor_comments 'Adding full bibliography for 7132357--7132360.cif.'
_cod_database_code 7132359
_shelx_shelxl_version_number 2018/3
_shelx_space_group_comment
;
The symmetry employed for this shelxl refinement is uniquely defined
by the following loop, which should always be used as a source of
symmetry information in preference to the above space-group names.
They are only intended as comments.
;
_shelx_estimated_absorpt_t_max 0.762
_shelx_estimated_absorpt_t_min 0.547
_olex2_refinement_description
;
1. Fixed Uiso
 At 1.2 times of:
  All C(H) groups, All C(H,H) groups
 At 1.5 times of:
  All C(H,H,H) groups
2. Restrained distances
 O4-C64 \\sim O4-C64A
 with sigma of 0.02
 C65-C64 \\sim C65A-C64A
 with sigma of 0.02
 O4-C65 \\sim O4-C65A
 with sigma of 0.04
3. Uiso/Uaniso restraints and constraints
O4 \\sim C64A \\sim C65A: within 2A with sigma of 0.005 and sigma for terminal
atoms of 0.01 within 2A
4. Others
 Sof(C64A)=Sof(H64C)=Sof(H64D)=Sof(C65A)=Sof(H65D)=Sof(H65E)=Sof(H65F)=1-FVAR(1)
 Sof(C64)=Sof(H64A)=Sof(H64B)=Sof(C65)=Sof(H65A)=Sof(H65B)=Sof(H65C)=FVAR(1)
5.a Secondary CH2 refined with riding coordinates:
 C63(H63A,H63B), C64(H64A,H64B), C64A(H64C,H64D)
5.b Aromatic/amide H refined with riding coordinates:
 C1(H1), C3(H3), C6(H6), C8(H8), C25(H25), C26(H26), C27(H27), C28(H28),
 C29(H29), C31(H31), C32(H32), C33(H33), C34(H34), C35(H35), C37(H37), C38(H38),
  C39(H39), C40(H40), C41(H41), C43(H43), C44(H44), C45(H45), C46(H46),
 C47(H47), C50(H50), C52(H52)
5.c Idealised Me refined as rotating group:
 C14(H14A,H14B,H14C), C15(H15A,H15B,H15C), C17(H17A,H17B,H17C), C18(H18A,H18B,
 H18C), C19(H19A,H19B,H19C), C21(H21A,H21B,H21C), C22(H22A,H22B,H22C), C23(H23A,
 H23B,H23C), C55(H55A,H55B,H55C), C56(H56A,H56B,H56C), C57(H57A,H57B,H57C),
 C59(H59A,H59B,H59C), C60(H60A,H60B,H60C), C61(H61A,H61B,H61C), C62(H62A,H62B,
 H62C), C65(H65A,H65B,H65C), C65A(H65D,H65E,H65F)
;
_olex2_submission_special_instructions 'No special instructions were received'

loop_
_space_group_symop_operation_xyz
'x, y, z'
'-x, -y, -z'

loop_
_atom_site_label
_atom_site_type_symbol
_atom_site_fract_x
_atom_site_fract_y
_atom_site_fract_z
_atom_site_U_iso_or_equiv
_atom_site_adp_type
_atom_site_occupancy
_atom_site_site_symmetry_order
_atom_site_calc_flag
_atom_site_refinement_flags_posn
_atom_site_refinement_flags_adp
_atom_site_refinement_flags_occupancy
_atom_site_disorder_assembly
_atom_site_disorder_group
Au1 Au 0.24154(2) 0.50292(2) 0.85360(2) 0.01637(2) Uani 1 1 d . . . . .
Sb1 Sb 0.61900(2) 0.47783(2) 0.65496(2) 0.01619(3) Uani 1 1 d . . . . .
Cl1 Cl 0.16000(6) 0.35588(4) 0.90840(3) 0.02515(12) Uani 1 1 d . . . . .
P1 P 0.31740(5) 0.65043(4) 0.81196(3) 0.01496(10) Uani 1 1 d . . . . .
O1 O 0.71963(15) 0.58265(12) 0.67023(8) 0.0205(3) Uani 1 1 d . . . . .
O2 O 0.61062(16) 0.57989(12) 0.56539(8) 0.0237(3) Uani 1 1 d . . . . .
O3 O 0.55525(14) 0.53745(11) 0.80699(7) 0.0154(3) Uani 1 1 d . . . . .
O4 O 0.5283(3) 0.1116(3) 0.72220(18) 0.0926(11) Uani 1 1 d D U . . .
C1 C 0.7913(2) 0.35237(15) 0.86544(11) 0.0173(4) Uani 1 1 d . . . . .
H1 H 0.842453 0.334931 0.900613 0.021 Uiso 1 1 calc R U . . .
C2 C 0.7920(2) 0.29180(15) 0.81982(11) 0.0176(4) Uani 1 1 d . . . . .
C3 C 0.7263(2) 0.32541(16) 0.76423(11) 0.0190(4) Uani 1 1 d . . . . .
H3 H 0.731218 0.288409 0.729907 0.023 Uiso 1 1 calc R U . . .
C4 C 0.6545(2) 0.41073(16) 0.75752(11) 0.0163(4) Uani 1 1 d . . . . .
C5 C 0.45110(19) 0.66577(15) 0.85182(10) 0.0144(4) Uani 1 1 d . . . . .
C6 C 0.4494(2) 0.73712(15) 0.88993(11) 0.0173(4) Uani 1 1 d . . . . .
H6 H 0.384398 0.785502 0.887902 0.021 Uiso 1 1 calc R U . . .
C7 C 0.5408(2) 0.73893(16) 0.93087(11) 0.0174(4) Uani 1 1 d . . . . .
C8 C 0.62978(19) 0.66282(15) 0.93582(11) 0.0165(4) Uani 1 1 d . . . . .
H8 H 0.688910 0.660019 0.966272 0.020 Uiso 1 1 calc R U . . .
C9 C 0.72505(19) 0.50366(15) 0.91166(11) 0.0150(4) Uani 1 1 d . . . . .
C10 C 0.71790(19) 0.43867(15) 0.86161(10) 0.0145(4) Uani 1 1 d . . . . .
C11 C 0.64344(19) 0.46191(15) 0.81031(11) 0.0150(4) Uani 1 1 d . . . . .
C12 C 0.54990(19) 0.59712(15) 0.85280(10) 0.0133(4) Uani 1 1 d . . . . .
C13 C 0.63571(19) 0.59072(15) 0.89808(10) 0.0143(4) Uani 1 1 d . . . . .
C14 C 0.6836(2) 0.44707(16) 0.98543(11) 0.0204(4) Uani 1 1 d . . . . .
H14A H 0.689949 0.488074 1.017936 0.031 Uiso 1 1 calc R U . . .
H14B H 0.737430 0.388968 0.995239 0.031 Uiso 1 1 calc R U . . .
H14C H 0.596924 0.428155 0.990062 0.031 Uiso 1 1 calc R U . . .
C15 C 0.8601(2) 0.53570(17) 0.90447(13) 0.0219(5) Uani 1 1 d . . . . .
H15A H 0.865470 0.575190 0.938067 0.033 Uiso 1 1 calc R U . . .
H15B H 0.884896 0.573877 0.858013 0.033 Uiso 1 1 calc R U . . .
H15C H 0.915841 0.478445 0.912746 0.033 Uiso 1 1 calc R U . . .
C16 C 0.8647(2) 0.19450(16) 0.82610(13) 0.0225(5) Uani 1 1 d . . . . .
C17 C 0.7750(3) 0.11460(19) 0.82821(16) 0.0353(6) Uani 1 1 d . . . . .
H17A H 0.711713 0.109765 0.869087 0.053 Uiso 1 1 calc R U . . .
H17B H 0.821687 0.052722 0.829917 0.053 Uiso 1 1 calc R U . . .
H17C H 0.734249 0.130166 0.786968 0.053 Uiso 1 1 calc R U . . .
C18 C 0.9657(3) 0.1992(2) 0.76335(17) 0.0440(8) Uani 1 1 d . . . . .
H18A H 0.926694 0.214538 0.721485 0.066 Uiso 1 1 calc R U . . .
H18B H 1.010722 0.136540 0.766335 0.066 Uiso 1 1 calc R U . . .
H18C H 1.024156 0.249603 0.762073 0.066 Uiso 1 1 calc R U . . .
C19 C 0.9272(3) 0.1691(2) 0.89056(17) 0.0400(7) Uani 1 1 d . . . . .
H19A H 0.984298 0.220107 0.890001 0.060 Uiso 1 1 calc R U . . .
H19B H 0.974072 0.107365 0.891864 0.060 Uiso 1 1 calc R U . . .
H19C H 0.863372 0.163483 0.931269 0.060 Uiso 1 1 calc R U . . .
C20 C 0.5418(2) 0.81727(18) 0.97223(14) 0.0262(5) Uani 1 1 d . . . . .
C21 C 0.4375(3) 0.8938(2) 0.9584(2) 0.0484(9) Uani 1 1 d . . . . .
H21A H 0.448405 0.924632 0.909458 0.073 Uiso 1 1 calc R U . . .
H21B H 0.440922 0.942926 0.985471 0.073 Uiso 1 1 calc R U . . .
H21C H 0.356555 0.863037 0.971433 0.073 Uiso 1 1 calc R U . . .
C22 C 0.5240(3) 0.7708(2) 1.04919(15) 0.0386(7) Uani 1 1 d . . . . .
H22A H 0.444189 0.738280 1.062058 0.058 Uiso 1 1 calc R U . . .
H22B H 0.524409 0.821049 1.075634 0.058 Uiso 1 1 calc R U . . .
H22C H 0.592164 0.723387 1.059025 0.058 Uiso 1 1 calc R U . . .
C23 C 0.6684(3) 0.8659(2) 0.95247(18) 0.0399(7) Uani 1 1 d . . . . .
H23A H 0.735030 0.817382 0.963107 0.060 Uiso 1 1 calc R U . . .
H23B H 0.669835 0.916486 0.978482 0.060 Uiso 1 1 calc R U . . .
H23C H 0.681176 0.894758 0.903201 0.060 Uiso 1 1 calc R U . . .
C24 C 0.7389(2) 0.38757(18) 0.60163(11) 0.0213(5) Uani 1 1 d . . . . .
C25 C 0.8615(2) 0.4152(2) 0.57756(14) 0.0348(6) Uani 1 1 d . . . . .
H25 H 0.889388 0.473598 0.585044 0.042 Uiso 1 1 calc R U . . .
C26 C 0.9428(3) 0.3565(3) 0.54247(16) 0.0483(9) Uani 1 1 d . . . . .
H26 H 1.026360 0.375205 0.525751 0.058 Uiso 1 1 calc R U . . .
C27 C 0.9031(3) 0.2723(3) 0.53196(16) 0.0525(10) Uani 1 1 d . . . . .
H27 H 0.959125 0.232667 0.507902 0.063 Uiso 1 1 calc R U . . .
C28 C 0.7818(3) 0.2442(2) 0.55612(16) 0.0437(8) Uani 1 1 d . . . . .
H28 H 0.755051 0.185313 0.548848 0.052 Uiso 1 1 calc R U . . .
C29 C 0.6989(3) 0.3020(2) 0.59105(13) 0.0305(6) Uani 1 1 d . . . . .
H29 H 0.615420 0.282947 0.607499 0.037 Uiso 1 1 calc R U . . .
C30 C 0.4300(2) 0.44894(17) 0.65602(12) 0.0204(4) Uani 1 1 d . . . . .
C31 C 0.3768(2) 0.47156(18) 0.59574(12) 0.0243(5) Uani 1 1 d . . . . .
H31 H 0.424778 0.501115 0.553596 0.029 Uiso 1 1 calc R U . . .
C32 C 0.2532(2) 0.4506(2) 0.59781(13) 0.0296(5) Uani 1 1 d . . . . .
H32 H 0.216785 0.464794 0.556780 0.035 Uiso 1 1 calc R U . . .
C33 C 0.1824(2) 0.4089(2) 0.65964(14) 0.0310(6) Uani 1 1 d . . . . .
H33 H 0.097222 0.396055 0.660921 0.037 Uiso 1 1 calc R U . . .
C34 C 0.2357(2) 0.3858(2) 0.71953(13) 0.0300(6) Uani 1 1 d . . . . .
H34 H 0.187272 0.356949 0.761714 0.036 Uiso 1 1 calc R U . . .
C35 C 0.3604(2) 0.40526(18) 0.71754(12) 0.0247(5) Uani 1 1 d . . . . .
H35 H 0.397759 0.388615 0.758246 0.030 Uiso 1 1 calc R U . . .
C36 C 0.3601(2) 0.69135(16) 0.72053(11) 0.0181(4) Uani 1 1 d . . . . .
C37 C 0.2889(2) 0.66317(18) 0.67691(12) 0.0229(5) Uani 1 1 d . . . . .
H37 H 0.226862 0.616289 0.694794 0.027 Uiso 1 1 calc R U . . .
C38 C 0.3094(2) 0.7041(2) 0.60714(13) 0.0278(5) Uani 1 1 d . . . . .
H38 H 0.260203 0.686024 0.577277 0.033 Uiso 1 1 calc R U . . .
C39 C 0.4012(2) 0.77092(19) 0.58102(12) 0.0278(5) Uani 1 1 d . . . . .
H39 H 0.414360 0.799039 0.533279 0.033 Uiso 1 1 calc R U . . .
C40 C 0.4742(2) 0.79725(19) 0.62395(13) 0.0270(5) Uani 1 1 d . . . . .
H40 H 0.538226 0.842391 0.605491 0.032 Uiso 1 1 calc R U . . .
C41 C 0.4541(2) 0.75782(18) 0.69379(12) 0.0230(5) Uani 1 1 d . . . . .
H41 H 0.503974 0.775901 0.723328 0.028 Uiso 1 1 calc R U . . .
C42 C 0.20136(19) 0.74032(16) 0.83659(11) 0.0170(4) Uani 1 1 d . . . . .
C43 C 0.1998(2) 0.83606(18) 0.80047(13) 0.0262(5) Uani 1 1 d . . . . .
H43 H 0.259459 0.856153 0.760772 0.031 Uiso 1 1 calc R U . . .
C44 C 0.1113(3) 0.90231(19) 0.82234(15) 0.0338(6) Uani 1 1 d . . . . .
H44 H 0.110616 0.967571 0.797502 0.041 Uiso 1 1 calc R U . . .
C45 C 0.0240(2) 0.8736(2) 0.88027(16) 0.0347(6) Uani 1 1 d . . . . .
H45 H -0.036133 0.919218 0.895173 0.042 Uiso 1 1 calc R U . . .
C46 C 0.0245(2) 0.77838(19) 0.91640(14) 0.0306(6) Uani 1 1 d . . . . .
H46 H -0.034961 0.758706 0.956248 0.037 Uiso 1 1 calc R U . . .
C47 C 0.1117(2) 0.71196(17) 0.89437(12) 0.0219(5) Uani 1 1 d . . . . .
H47 H 0.110655 0.646426 0.918730 0.026 Uiso 1 1 calc R U . . .
C48 C 0.7402(2) 0.65982(17) 0.61594(11) 0.0195(4) Uani 1 1 d . . . . .
C49 C 0.6813(2) 0.65716(17) 0.55945(11) 0.0200(4) Uani 1 1 d . . . . .
C50 C 0.6927(2) 0.73295(17) 0.50226(12) 0.0226(5) Uani 1 1 d . . . . .
H50 H 0.654706 0.730028 0.463504 0.027 Uiso 1 1 calc R U . . .
C51 C 0.7604(2) 0.81359(18) 0.50205(12) 0.0236(5) Uani 1 1 d . . . . .
C52 C 0.8190(2) 0.81378(17) 0.55854(12) 0.0237(5) Uani 1 1 d . . . . .
H52 H 0.865344 0.868600 0.557988 0.028 Uiso 1 1 calc R U . . .
C53 C 0.8132(2) 0.73706(17) 0.61639(12) 0.0213(5) Uani 1 1 d . . . . .
C54 C 0.8813(2) 0.73716(18) 0.67766(12) 0.0247(5) Uani 1 1 d . . . . .
C55 C 0.9610(2) 0.6431(2) 0.69292(15) 0.0329(6) Uani 1 1 d . . . . .
H55A H 0.906568 0.587500 0.705859 0.049 Uiso 1 1 calc R U . . .
H55B H 1.006872 0.644581 0.730744 0.049 Uiso 1 1 calc R U . . .
H55C H 1.020165 0.637476 0.651882 0.049 Uiso 1 1 calc R U . . .
C56 C 0.7857(2) 0.7443(2) 0.74126(13) 0.0299(6) Uani 1 1 d . . . . .
H56A H 0.737242 0.805384 0.732265 0.045 Uiso 1 1 calc R U . . .
H56B H 0.829443 0.742061 0.780516 0.045 Uiso 1 1 calc R U . . .
H56C H 0.729446 0.689949 0.751600 0.045 Uiso 1 1 calc R U . . .
C57 C 0.9685(3) 0.8223(2) 0.66315(15) 0.0354(6) Uani 1 1 d . . . . .
H57A H 1.030803 0.818550 0.622948 0.053 Uiso 1 1 calc R U . . .
H57B H 1.010604 0.819546 0.703063 0.053 Uiso 1 1 calc R U . . .
H57C H 0.919791 0.883303 0.654146 0.053 Uiso 1 1 calc R U . . .
C58 C 0.7658(3) 0.89963(19) 0.44024(13) 0.0302(6) Uani 1 1 d . . . . .
C59 C 0.6326(3) 0.9351(3) 0.42918(19) 0.0523(9) Uani 1 1 d . . . . .
H59A H 0.588887 0.883455 0.418200 0.078 Uiso 1 1 calc R U . . .
H59B H 0.635698 0.991853 0.391148 0.078 Uiso 1 1 calc R U . . .
H59C H 0.588072 0.952679 0.471127 0.078 Uiso 1 1 calc R U . . .
C60 C 0.8306(4) 0.8677(3) 0.37612(17) 0.0663(12) Uani 1 1 d . . . . .
H60A H 0.917218 0.847865 0.381568 0.100 Uiso 1 1 calc R U . . .
H60B H 0.829312 0.921644 0.336341 0.100 Uiso 1 1 calc R U . . .
H60C H 0.787153 0.813091 0.369061 0.100 Uiso 1 1 calc R U . . .
C61 C 0.8318(4) 0.9849(3) 0.4514(2) 0.0700(13) Uani 1 1 d . . . . .
H61A H 0.792282 1.002907 0.494142 0.105 Uiso 1 1 calc R U . . .
H61B H 0.825945 1.040057 0.412807 0.105 Uiso 1 1 calc R U . . .
H61C H 0.919759 0.966891 0.454264 0.105 Uiso 1 1 calc R U . . .
C62 C 0.6551(5) 0.0149(4) 0.6581(3) 0.0857(15) Uani 1 1 d . . . . .
H62A H 0.617762 0.047513 0.617557 0.129 Uiso 1 1 calc R U . . .
H62B H 0.678931 -0.051973 0.654806 0.129 Uiso 1 1 calc R U . . .
H62C H 0.729198 0.049186 0.660503 0.129 Uiso 1 1 calc R U . . .
C63 C 0.5643(5) 0.0151(3) 0.7200(2) 0.0745(13) Uani 1 1 d . . . . .
H63A H 0.490583 -0.021786 0.718930 0.089 Uiso 1 1 calc R U . . .
H63B H 0.602096 -0.015900 0.761333 0.089 Uiso 1 1 calc R U . . .
C64 C 0.4618(6) 0.1417(5) 0.7829(4) 0.0357(19) Uani 0.434(9) 1 d D . P A 1
H64A H 0.470752 0.211987 0.778618 0.043 Uiso 0.434(9) 1 calc R U P A 1
H64B H 0.496477 0.106538 0.824279 0.043 Uiso 0.434(9) 1 calc R U P A 1
C64A C 0.4283(9) 0.0729(8) 0.7855(4) 0.089(2) Uani 0.566(9) 1 d D U P A 2
H64C H 0.381779 0.021639 0.774926 0.107 Uiso 0.566(9) 1 calc R U P A 2
H64D H 0.471335 0.043317 0.825161 0.107 Uiso 0.566(9) 1 calc R U P A 2
C65 C 0.3273(8) 0.1196(10) 0.7889(7) 0.062(3) Uani 0.434(9) 1 d D . P A 1
H65A H 0.290127 0.162964 0.751885 0.093 Uiso 0.434(9) 1 calc R U P A 1
H65B H 0.283334 0.129038 0.833391 0.093 Uiso 0.434(9) 1 calc R U P A 1
H65C H 0.320352 0.052288 0.785510 0.093 Uiso 0.434(9) 1 calc R U P A 1
C65A C 0.3406(12) 0.1472(10) 0.8045(7) 0.112(4) Uani 0.566(9) 1 d D U P A 2
H65D H 0.287308 0.168900 0.768741 0.168 Uiso 0.566(9) 1 calc R U P A 2
H65E H 0.386270 0.202057 0.809323 0.168 Uiso 0.566(9) 1 calc R U P A 2
H65F H 0.288800 0.120818 0.848182 0.168 Uiso 0.566(9) 1 calc R U P A 2

loop_
_atom_site_aniso_label
_atom_site_aniso_U_11
_atom_site_aniso_U_22
_atom_site_aniso_U_33
_atom_site_aniso_U_23
_atom_site_aniso_U_13
_atom_site_aniso_U_12
Au1 0.01522(4) 0.01608(4) 0.01790(4) -0.00273(3) -0.00356(3) -0.00135(3)
Sb1 0.01849(7) 0.01734(7) 0.01347(6) -0.00435(5) -0.00281(5) -0.00123(5)
Cl1 0.0274(3) 0.0193(3) 0.0275(3) -0.0004(2) -0.0042(2) -0.0069(2)
P1 0.0126(2) 0.0154(3) 0.0163(2) -0.0019(2) -0.00300(19) 0.00049(19)
O1 0.0240(8) 0.0199(8) 0.0177(7) -0.0010(6) -0.0052(6) -0.0057(6)
O2 0.0313(9) 0.0233(9) 0.0170(8) -0.0008(6) -0.0077(7) -0.0056(7)
O3 0.0158(7) 0.0170(7) 0.0150(7) -0.0064(6) -0.0045(5) 0.0034(6)
O4 0.095(3) 0.113(3) 0.075(2) -0.028(2) -0.0279(18) 0.024(2)
C1 0.0186(10) 0.0145(10) 0.0192(10) -0.0038(8) -0.0050(8) 0.0020(8)
C2 0.0193(10) 0.0138(10) 0.0192(10) -0.0040(8) -0.0013(8) 0.0007(8)
C3 0.0247(11) 0.0161(10) 0.0170(10) -0.0065(8) -0.0008(8) -0.0024(8)
C4 0.0175(10) 0.0165(10) 0.0154(9) -0.0037(8) -0.0031(7) -0.0019(8)
C5 0.0132(9) 0.0144(10) 0.0150(9) -0.0022(7) -0.0020(7) 0.0006(7)
C6 0.0158(10) 0.0130(10) 0.0223(10) -0.0030(8) -0.0019(8) 0.0012(8)
C7 0.0158(10) 0.0143(10) 0.0227(10) -0.0061(8) -0.0011(8) -0.0012(8)
C8 0.0148(9) 0.0168(10) 0.0196(10) -0.0061(8) -0.0038(8) -0.0015(8)
C9 0.0157(9) 0.0143(10) 0.0163(9) -0.0050(8) -0.0048(7) 0.0013(7)
C10 0.0149(9) 0.0127(9) 0.0159(9) -0.0032(7) -0.0025(7) 0.0005(7)
C11 0.0147(9) 0.0142(10) 0.0163(9) -0.0045(8) -0.0014(7) 0.0003(7)
C12 0.0143(9) 0.0127(9) 0.0126(9) -0.0031(7) -0.0011(7) -0.0006(7)
C13 0.0135(9) 0.0133(9) 0.0155(9) -0.0026(7) -0.0011(7) -0.0012(7)
C14 0.0288(12) 0.0178(11) 0.0149(10) -0.0031(8) -0.0060(8) 0.0031(9)
C15 0.0151(10) 0.0214(11) 0.0325(12) -0.0108(9) -0.0071(9) 0.0019(8)
C16 0.0251(12) 0.0145(10) 0.0283(12) -0.0070(9) -0.0031(9) 0.0023(9)
C17 0.0390(15) 0.0181(12) 0.0503(17) -0.0054(11) -0.0131(13) -0.0026(11)
C18 0.0387(16) 0.0308(15) 0.0528(19) -0.0044(13) 0.0105(14) 0.0124(12)
C19 0.0535(18) 0.0214(13) 0.0517(18) -0.0139(12) -0.0263(15) 0.0161(12)
C20 0.0194(11) 0.0241(12) 0.0418(14) -0.0208(11) -0.0069(10) 0.0039(9)
C21 0.0381(16) 0.0391(17) 0.086(3) -0.0444(18) -0.0268(17) 0.0179(13)
C22 0.0331(15) 0.0514(18) 0.0415(16) -0.0332(14) -0.0031(12) -0.0010(13)
C23 0.0308(14) 0.0276(14) 0.069(2) -0.0283(14) -0.0009(14) -0.0078(11)
C24 0.0218(11) 0.0288(12) 0.0135(10) -0.0061(9) -0.0033(8) 0.0048(9)
C25 0.0255(13) 0.0491(18) 0.0277(13) -0.0052(12) -0.0023(10) 0.0010(12)
C26 0.0247(14) 0.083(3) 0.0326(15) -0.0111(16) 0.0010(11) 0.0148(15)
C27 0.0489(19) 0.084(3) 0.0295(15) -0.0281(16) -0.0143(13) 0.0410(19)
C28 0.057(2) 0.0493(19) 0.0361(16) -0.0283(14) -0.0233(14) 0.0236(15)
C29 0.0344(14) 0.0358(15) 0.0264(12) -0.0158(11) -0.0103(10) 0.0057(11)
C30 0.0207(11) 0.0227(11) 0.0204(10) -0.0095(9) -0.0034(8) -0.0016(9)
C31 0.0254(12) 0.0296(13) 0.0183(11) -0.0063(9) -0.0030(9) -0.0013(10)
C32 0.0303(13) 0.0392(15) 0.0229(12) -0.0089(11) -0.0102(10) -0.0044(11)
C33 0.0233(12) 0.0421(16) 0.0310(13) -0.0116(12) -0.0058(10) -0.0093(11)
C34 0.0290(13) 0.0389(15) 0.0237(12) -0.0084(11) -0.0014(10) -0.0135(11)
C35 0.0283(12) 0.0288(13) 0.0187(11) -0.0068(9) -0.0041(9) -0.0064(10)
C36 0.0145(10) 0.0201(11) 0.0177(10) -0.0005(8) -0.0022(8) 0.0020(8)
C37 0.0194(11) 0.0262(12) 0.0224(11) -0.0022(9) -0.0056(9) -0.0003(9)
C38 0.0259(12) 0.0368(14) 0.0211(11) -0.0045(10) -0.0085(9) 0.0027(10)
C39 0.0268(12) 0.0335(14) 0.0184(11) 0.0007(10) -0.0015(9) 0.0066(10)
C40 0.0228(12) 0.0295(13) 0.0247(12) -0.0001(10) 0.0012(9) -0.0016(10)
C41 0.0201(11) 0.0284(12) 0.0202(11) -0.0039(9) -0.0032(8) -0.0024(9)
C42 0.0130(9) 0.0171(10) 0.0211(10) -0.0037(8) -0.0048(8) 0.0019(8)
C43 0.0229(12) 0.0211(12) 0.0300(12) 0.0004(10) 0.0005(9) 0.0025(9)
C44 0.0332(14) 0.0181(12) 0.0441(16) 0.0016(11) -0.0024(12) 0.0060(10)
C45 0.0239(13) 0.0282(14) 0.0491(17) -0.0097(12) 0.0008(11) 0.0097(10)
C46 0.0212(12) 0.0293(14) 0.0370(14) -0.0050(11) 0.0040(10) 0.0037(10)
C47 0.0165(10) 0.0193(11) 0.0271(12) -0.0016(9) -0.0008(9) 0.0037(8)
C48 0.0192(10) 0.0200(11) 0.0177(10) -0.0031(8) 0.0007(8) -0.0008(8)
C49 0.0198(10) 0.0204(11) 0.0186(10) -0.0028(8) -0.0009(8) 0.0001(8)
C50 0.0238(11) 0.0232(12) 0.0189(11) -0.0026(9) -0.0007(9) 0.0015(9)
C51 0.0226(11) 0.0221(12) 0.0214(11) -0.0001(9) 0.0035(9) 0.0024(9)
C52 0.0216(11) 0.0204(11) 0.0255(12) -0.0020(9) 0.0042(9) -0.0032(9)
C53 0.0170(10) 0.0220(11) 0.0238(11) -0.0053(9) 0.0017(8) -0.0023(8)
C54 0.0232(11) 0.0262(12) 0.0245(11) -0.0034(9) -0.0024(9) -0.0089(9)
C55 0.0235(12) 0.0378(15) 0.0383(15) -0.0046(12) -0.0109(11) -0.0048(11)
C56 0.0311(13) 0.0355(14) 0.0248(12) -0.0086(11) -0.0029(10) -0.0092(11)
C57 0.0320(14) 0.0397(16) 0.0351(14) -0.0051(12) -0.0044(11) -0.0175(12)
C58 0.0324(13) 0.0270(13) 0.0250(12) 0.0034(10) 0.0017(10) 0.0006(10)
C59 0.0427(18) 0.0417(18) 0.056(2) 0.0161(15) 0.0002(15) 0.0088(14)
C60 0.088(3) 0.057(2) 0.0313(17) 0.0123(15) 0.0178(17) 0.025(2)
C61 0.094(3) 0.045(2) 0.062(2) 0.0265(18) -0.026(2) -0.034(2)
C62 0.100(4) 0.075(3) 0.088(4) -0.021(3) -0.035(3) 0.014(3)
C63 0.089(3) 0.074(3) 0.068(3) -0.012(2) -0.028(2) -0.028(3)
C64 0.045(4) 0.028(4) 0.041(4) -0.019(3) -0.005(3) -0.004(3)
C64A 0.091(4) 0.104(5) 0.084(4) -0.028(4) -0.049(3) 0.030(4)
C65 0.039(5) 0.072(8) 0.085(8) -0.029(6) -0.019(5) -0.009(5)
C65A 0.135(8) 0.103(8) 0.130(7) -0.054(6) -0.100(6) 0.053(6)

loop_
_atom_type_symbol
_atom_type_description
_atom_type_scat_dispersion_real
_atom_type_scat_dispersion_imag
_atom_type_scat_source
C C 0.0033 0.0016 'International Tables Vol C Tables 4.2.6.8 and 6.1.1.4'
H H 0.0000 0.0000 'International Tables Vol C Tables 4.2.6.8 and 6.1.1.4'
Au Au -2.0133 8.8022 'International Tables Vol C Tables 4.2.6.8 and 6.1.1.4'
Cl Cl 0.1484 0.1585 'International Tables Vol C Tables 4.2.6.8 and 6.1.1.4'
O O 0.0106 0.0060 'International Tables Vol C Tables 4.2.6.8 and 6.1.1.4'
P P 0.1023 0.0942 'International Tables Vol C Tables 4.2.6.8 and 6.1.1.4'
Sb Sb -0.5866 1.5461 'International Tables Vol C Tables 4.2.6.8 and 6.1.1.4'

loop_
_geom_angle_atom_site_label_1
_geom_angle_atom_site_label_2
_geom_angle_atom_site_label_3
_geom_angle
_geom_angle_site_symmetry_1
_geom_angle_site_symmetry_3
_geom_angle_publ_flag
P1 Au1 Cl1 173.48(2) . . ?
O1 Sb1 O2 79.17(6) . . ?
O1 Sb1 C4 81.96(7) . . ?
O1 Sb1 C24 108.43(8) . . ?
O1 Sb1 C30 138.84(8) . . ?
O2 Sb1 C4 160.88(7) . . ?
O2 Sb1 C24 91.05(8) . . ?
O2 Sb1 C30 88.44(8) . . ?
C24 Sb1 C4 97.85(8) . . ?
C24 Sb1 C30 110.92(9) . . ?
C30 Sb1 C4 103.94(8) . . ?
C5 P1 Au1 110.64(7) . . ?
C5 P1 C42 104.82(10) . . ?
C36 P1 Au1 119.47(8) . . ?
C36 P1 C5 107.33(10) . . ?
C36 P1 C42 104.49(10) . . ?
C42 P1 Au1 109.00(7) . . ?
C48 O1 Sb1 115.21(14) . . ?
C49 O2 Sb1 113.36(14) . . ?
C12 O3 C11 118.41(16) . . ?
C63 O4 C64 123.8(5) . . ?
C63 O4 C64A 88.5(5) . . ?
C2 C1 H1 118.7 . . ?
C2 C1 C10 122.6(2) . . ?
C10 C1 H1 118.7 . . ?
C1 C2 C3 116.8(2) . . ?
C1 C2 C16 123.2(2) . . ?
C3 C2 C16 119.9(2) . . ?
C2 C3 H3 118.8 . . ?
C4 C3 C2 122.4(2) . . ?
C4 C3 H3 118.8 . . ?
C3 C4 Sb1 116.42(15) . . ?
C3 C4 C11 118.0(2) . . ?
C11 C4 Sb1 122.52(16) . . ?
C6 C5 P1 120.82(16) . . ?
C6 C5 C12 118.95(19) . . ?
C12 C5 P1 119.61(16) . . ?
C5 C6 H6 119.3 . . ?
C7 C6 C5 121.5(2) . . ?
C7 C6 H6 119.3 . . ?
C6 C7 C8 117.2(2) . . ?
C6 C7 C20 122.3(2) . . ?
C8 C7 C20 120.4(2) . . ?
C7 C8 H8 118.5 . . ?
C13 C8 C7 123.0(2) . . ?
C13 C8 H8 118.5 . . ?
C10 C9 C14 109.16(17) . . ?
C10 C9 C15 109.44(17) . . ?
C13 C9 C10 109.97(17) . . ?
C13 C9 C14 107.40(17) . . ?
C13 C9 C15 111.05(17) . . ?
C15 C9 C14 109.77(18) . . ?
C1 C10 C9 119.97(19) . . ?
C11 C10 C1 117.52(19) . . ?
C11 C10 C9 122.50(19) . . ?
O3 C11 C4 115.84(18) . . ?
C10 C11 O3 122.65(18) . . ?
C10 C11 C4 121.5(2) . . ?
O3 C12 C5 115.88(18) . . ?
O3 C12 C13 123.13(18) . . ?
C13 C12 C5 120.98(19) . . ?
C8 C13 C9 120.40(19) . . ?
C12 C13 C8 117.63(19) . . ?
C12 C13 C9 121.70(19) . . ?
C9 C14 H14A 109.5 . . ?
C9 C14 H14B 109.5 . . ?
C9 C14 H14C 109.5 . . ?
H14A C14 H14B 109.5 . . ?
H14A C14 H14C 109.5 . . ?
H14B C14 H14C 109.5 . . ?
C9 C15 H15A 109.5 . . ?
C9 C15 H15B 109.5 . . ?
C9 C15 H15C 109.5 . . ?
H15A C15 H15B 109.5 . . ?
H15A C15 H15C 109.5 . . ?
H15B C15 H15C 109.5 . . ?
C17 C16 C2 109.1(2) . . ?
C17 C16 C18 109.0(2) . . ?
C18 C16 C2 109.1(2) . . ?
C19 C16 C2 112.3(2) . . ?
C19 C16 C17 108.7(2) . . ?
C19 C16 C18 108.5(2) . . ?
C16 C17 H17A 109.5 . . ?
C16 C17 H17B 109.5 . . ?
C16 C17 H17C 109.5 . . ?
H17A C17 H17B 109.5 . . ?
H17A C17 H17C 109.5 . . ?
H17B C17 H17C 109.5 . . ?
C16 C18 H18A 109.5 . . ?
C16 C18 H18B 109.5 . . ?
C16 C18 H18C 109.5 . . ?
H18A C18 H18B 109.5 . . ?
H18A C18 H18C 109.5 . . ?
H18B C18 H18C 109.5 . . ?
C16 C19 H19A 109.5 . . ?
C16 C19 H19B 109.5 . . ?
C16 C19 H19C 109.5 . . ?
H19A C19 H19B 109.5 . . ?
H19A C19 H19C 109.5 . . ?
H19B C19 H19C 109.5 . . ?
C7 C20 C22 109.5(2) . . ?
C7 C20 C23 108.8(2) . . ?
C21 C20 C7 111.5(2) . . ?
C21 C20 C22 108.7(2) . . ?
C21 C20 C23 109.4(2) . . ?
C23 C20 C22 108.9(2) . . ?
C20 C21 H21A 109.5 . . ?
C20 C21 H21B 109.5 . . ?
C20 C21 H21C 109.5 . . ?
H21A C21 H21B 109.5 . . ?
H21A C21 H21C 109.5 . . ?
H21B C21 H21C 109.5 . . ?
C20 C22 H22A 109.5 . . ?
C20 C22 H22B 109.5 . . ?
C20 C22 H22C 109.5 . . ?
H22A C22 H22B 109.5 . . ?
H22A C22 H22C 109.5 . . ?
H22B C22 H22C 109.5 . . ?
C20 C23 H23A 109.5 . . ?
C20 C23 H23B 109.5 . . ?
C20 C23 H23C 109.5 . . ?
H23A C23 H23B 109.5 . . ?
H23A C23 H23C 109.5 . . ?
H23B C23 H23C 109.5 . . ?
C25 C24 Sb1 118.4(2) . . ?
C29 C24 Sb1 121.52(18) . . ?
C29 C24 C25 120.1(2) . . ?
C24 C25 H25 120.2 . . ?
C26 C25 C24 119.5(3) . . ?
C26 C25 H25 120.2 . . ?
C25 C26 H26 119.8 . . ?
C27 C26 C25 120.3(3) . . ?
C27 C26 H26 119.8 . . ?
C26 C27 H27 119.8 . . ?
C26 C27 C28 120.4(3) . . ?
C28 C27 H27 119.8 . . ?
C27 C28 H28 119.9 . . ?
C27 C28 C29 120.2(3) . . ?
C29 C28 H28 119.9 . . ?
C24 C29 C28 119.5(3) . . ?
C24 C29 H29 120.3 . . ?
C28 C29 H29 120.3 . . ?
C31 C30 Sb1 120.72(17) . . ?
C35 C30 Sb1 118.86(17) . . ?
C35 C30 C31 120.4(2) . . ?
C30 C31 H31 120.3 . . ?
C32 C31 C30 119.5(2) . . ?
C32 C31 H31 120.3 . . ?
C31 C32 H32 119.9 . . ?
C31 C32 C33 120.3(2) . . ?
C33 C32 H32 119.9 . . ?
C32 C33 H33 119.9 . . ?
C34 C33 C32 120.3(2) . . ?
C34 C33 H33 119.9 . . ?
C33 C34 H34 120.1 . . ?
C33 C34 C35 119.7(2) . . ?
C35 C34 H34 120.1 . . ?
C30 C35 C34 119.9(2) . . ?
C30 C35 H35 120.1 . . ?
C34 C35 H35 120.1 . . ?
C37 C36 P1 118.65(17) . . ?
C37 C36 C41 120.1(2) . . ?
C41 C36 P1 120.94(18) . . ?
C36 C37 H37 120.2 . . ?
C38 C37 C36 119.5(2) . . ?
C38 C37 H37 120.2 . . ?
C37 C38 H38 119.9 . . ?
C39 C38 C37 120.2(2) . . ?
C39 C38 H38 119.9 . . ?
C38 C39 H39 119.8 . . ?
C38 C39 C40 120.4(2) . . ?
C40 C39 H39 119.8 . . ?
C39 C40 H40 120.0 . . ?
C39 C40 C41 120.1(2) . . ?
C41 C40 H40 120.0 . . ?
C36 C41 H41 120.2 . . ?
C40 C41 C36 119.7(2) . . ?
C40 C41 H41 120.2 . . ?
C43 C42 P1 122.39(17) . . ?
C43 C42 C47 119.0(2) . . ?
C47 C42 P1 118.60(17) . . ?
C42 C43 H43 119.9 . . ?
C44 C43 C42 120.2(2) . . ?
C44 C43 H43 119.9 . . ?
C43 C44 H44 119.9 . . ?
C45 C44 C43 120.3(2) . . ?
C45 C44 H44 119.9 . . ?
C44 C45 H45 120.0 . . ?
C46 C45 C44 120.0(2) . . ?
C46 C45 H45 120.0 . . ?
C45 C46 H46 120.0 . . ?
C47 C46 C45 119.9(2) . . ?
C47 C46 H46 120.0 . . ?
C42 C47 H47 119.7 . . ?
C46 C47 C42 120.7(2) . . ?
C46 C47 H47 119.7 . . ?
O1 C48 C49 115.4(2) . . ?
O1 C48 C53 122.9(2) . . ?
C53 C48 C49 121.6(2) . . ?
O2 C49 C48 116.48(19) . . ?
O2 C49 C50 123.0(2) . . ?
C50 C49 C48 120.4(2) . . ?
C49 C50 H50 120.2 . . ?
C49 C50 C51 119.6(2) . . ?
C51 C50 H50 120.2 . . ?
C50 C51 C58 119.1(2) . . ?
C52 C51 C50 118.7(2) . . ?
C52 C51 C58 122.2(2) . . ?
C51 C52 H52 118.3 . . ?
C51 C52 C53 123.4(2) . . ?
C53 C52 H52 118.3 . . ?
C48 C53 C52 116.2(2) . . ?
C48 C53 C54 121.0(2) . . ?
C52 C53 C54 122.8(2) . . ?
C53 C54 C55 109.7(2) . . ?
C56 C54 C53 109.8(2) . . ?
C56 C54 C55 109.4(2) . . ?
C57 C54 C53 111.9(2) . . ?
C57 C54 C55 107.7(2) . . ?
C57 C54 C56 108.3(2) . . ?
C54 C55 H55A 109.5 . . ?
C54 C55 H55B 109.5 . . ?
C54 C55 H55C 109.5 . . ?
H55A C55 H55B 109.5 . . ?
H55A C55 H55C 109.5 . . ?
H55B C55 H55C 109.5 . . ?
C54 C56 H56A 109.5 . . ?
C54 C56 H56B 109.5 . . ?
C54 C56 H56C 109.5 . . ?
H56A C56 H56B 109.5 . . ?
H56A C56 H56C 109.5 . . ?
H56B C56 H56C 109.5 . . ?
C54 C57 H57A 109.5 . . ?
C54 C57 H57B 109.5 . . ?
C54 C57 H57C 109.5 . . ?
H57A C57 H57B 109.5 . . ?
H57A C57 H57C 109.5 . . ?
H57B C57 H57C 109.5 . . ?
C59 C58 C51 109.3(2) . . ?
C60 C58 C51 109.7(2) . . ?
C60 C58 C59 108.6(3) . . ?
C60 C58 C61 109.9(3) . . ?
C61 C58 C51 112.3(2) . . ?
C61 C58 C59 107.0(3) . . ?
C58 C59 H59A 109.5 . . ?
C58 C59 H59B 109.5 . . ?
C58 C59 H59C 109.5 . . ?
H59A C59 H59B 109.5 . . ?
H59A C59 H59C 109.5 . . ?
H59B C59 H59C 109.5 . . ?
C58 C60 H60A 109.5 . . ?
C58 C60 H60B 109.5 . . ?
C58 C60 H60C 109.5 . . ?
H60A C60 H60B 109.5 . . ?
H60A C60 H60C 109.5 . . ?
H60B C60 H60C 109.5 . . ?
C58 C61 H61A 109.5 . . ?
C58 C61 H61B 109.5 . . ?
C58 C61 H61C 109.5 . . ?
H61A C61 H61B 109.5 . . ?
H61A C61 H61C 109.5 . . ?
H61B C61 H61C 109.5 . . ?
H62A C62 H62B 109.5 . . ?
H62A C62 H62C 109.5 . . ?
H62B C62 H62C 109.5 . . ?
C63 C62 H62A 109.5 . . ?
C63 C62 H62B 109.5 . . ?
C63 C62 H62C 109.5 . . ?
O4 C63 C62 108.3(4) . . ?
O4 C63 H63A 110.0 . . ?
O4 C63 H63B 110.0 . . ?
C62 C63 H63A 110.0 . . ?
C62 C63 H63B 110.0 . . ?
H63A C63 H63B 108.4 . . ?
O4 C64 H64A 110.1 . . ?
O4 C64 H64B 110.1 . . ?
O4 C64 C65 108.1(6) . . ?
H64A C64 H64B 108.4 . . ?
C65 C64 H64A 110.1 . . ?
C65 C64 H64B 110.1 . . ?
O4 C64A H64C 108.9 . . ?
O4 C64A H64D 108.9 . . ?
H64C C64A H64D 107.7 . . ?
C65A C64A O4 113.5(10) . . ?
C65A C64A H64C 108.9 . . ?
C65A C64A H64D 108.9 . . ?
C64 C65 H65A 109.5 . . ?
C64 C65 H65B 109.5 . . ?
C64 C65 H65C 109.5 . . ?
H65A C65 H65B 109.5 . . ?
H65A C65 H65C 109.5 . . ?
H65B C65 H65C 109.5 . . ?
C64A C65A H65D 109.5 . . ?
C64A C65A H65E 109.5 . . ?
C64A C65A H65F 109.5 . . ?
H65D C65A H65E 109.5 . . ?
H65D C65A H65F 109.5 . . ?
H65E C65A H65F 109.5 . . ?

loop_
_geom_bond_atom_site_label_1
_geom_bond_atom_site_label_2
_geom_bond_distance
_geom_bond_site_symmetry_2
_geom_bond_publ_flag
Au1 Cl1 2.2949(6) . ?
Au1 P1 2.2332(6) . ?
Sb1 O1 2.0043(16) . ?
Sb1 O2 2.0619(16) . ?
Sb1 C4 2.162(2) . ?
Sb1 C24 2.106(2) . ?
Sb1 C30 2.115(2) . ?
P1 C5 1.814(2) . ?
P1 C36 1.803(2) . ?
P1 C42 1.824(2) . ?
O1 C48 1.369(3) . ?
O2 C49 1.351(3) . ?
O3 C11 1.386(2) . ?
O3 C12 1.376(2) . ?
O4 C63 1.406(6) . ?
O4 C64 1.454(7) . ?
O4 C64A 1.563(10) . ?
C1 H1 0.9500 . ?
C1 C2 1.389(3) . ?
C1 C10 1.410(3) . ?
C2 C3 1.402(3) . ?
C2 C16 1.534(3) . ?
C3 H3 0.9500 . ?
C3 C4 1.387(3) . ?
C4 C11 1.401(3) . ?
C5 C6 1.396(3) . ?
C5 C12 1.400(3) . ?
C6 H6 0.9500 . ?
C6 C7 1.394(3) . ?
C7 C8 1.397(3) . ?
C7 C20 1.530(3) . ?
C8 H8 0.9500 . ?
C8 C13 1.395(3) . ?
C9 C10 1.523(3) . ?
C9 C13 1.522(3) . ?
C9 C14 1.540(3) . ?
C9 C15 1.539(3) . ?
C10 C11 1.384(3) . ?
C12 C13 1.391(3) . ?
C14 H14A 0.9800 . ?
C14 H14B 0.9800 . ?
C14 H14C 0.9800 . ?
C15 H15A 0.9800 . ?
C15 H15B 0.9800 . ?
C15 H15C 0.9800 . ?
C16 C17 1.531(3) . ?
C16 C18 1.531(4) . ?
C16 C19 1.524(4) . ?
C17 H17A 0.9800 . ?
C17 H17B 0.9800 . ?
C17 H17C 0.9800 . ?
C18 H18A 0.9800 . ?
C18 H18B 0.9800 . ?
C18 H18C 0.9800 . ?
C19 H19A 0.9800 . ?
C19 H19B 0.9800 . ?
C19 H19C 0.9800 . ?
C20 C21 1.530(4) . ?
C20 C22 1.535(4) . ?
C20 C23 1.534(4) . ?
C21 H21A 0.9800 . ?
C21 H21B 0.9800 . ?
C21 H21C 0.9800 . ?
C22 H22A 0.9800 . ?
C22 H22B 0.9800 . ?
C22 H22C 0.9800 . ?
C23 H23A 0.9800 . ?
C23 H23B 0.9800 . ?
C23 H23C 0.9800 . ?
C24 C25 1.394(4) . ?
C24 C29 1.384(4) . ?
C25 H25 0.9500 . ?
C25 C26 1.392(4) . ?
C26 H26 0.9500 . ?
C26 C27 1.366(5) . ?
C27 H27 0.9500 . ?
C27 C28 1.382(5) . ?
C28 H28 0.9500 . ?
C28 C29 1.392(4) . ?
C29 H29 0.9500 . ?
C30 C31 1.394(3) . ?
C30 C35 1.387(3) . ?
C31 H31 0.9500 . ?
C31 C32 1.386(3) . ?
C32 H32 0.9500 . ?
C32 C33 1.389(4) . ?
C33 H33 0.9500 . ?
C33 C34 1.387(4) . ?
C34 H34 0.9500 . ?
C34 C35 1.393(3) . ?
C35 H35 0.9500 . ?
C36 C37 1.393(3) . ?
C36 C41 1.396(3) . ?
C37 H37 0.9500 . ?
C37 C38 1.388(3) . ?
C38 H38 0.9500 . ?
C38 C39 1.381(4) . ?
C39 H39 0.9500 . ?
C39 C40 1.385(4) . ?
C40 H40 0.9500 . ?
C40 C41 1.385(3) . ?
C41 H41 0.9500 . ?
C42 C43 1.392(3) . ?
C42 C47 1.399(3) . ?
C43 H43 0.9500 . ?
C43 C44 1.389(4) . ?
C44 H44 0.9500 . ?
C44 C45 1.387(4) . ?
C45 H45 0.9500 . ?
C45 C46 1.385(4) . ?
C46 H46 0.9500 . ?
C46 C47 1.384(3) . ?
C47 H47 0.9500 . ?
C48 C49 1.401(3) . ?
C48 C53 1.395(3) . ?
C49 C50 1.388(3) . ?
C50 H50 0.9500 . ?
C50 C51 1.398(3) . ?
C51 C52 1.391(4) . ?
C51 C58 1.537(3) . ?
C52 H52 0.9500 . ?
C52 C53 1.406(3) . ?
C53 C54 1.538(3) . ?
C54 C55 1.540(4) . ?
C54 C56 1.536(3) . ?
C54 C57 1.531(3) . ?
C55 H55A 0.9800 . ?
C55 H55B 0.9800 . ?
C55 H55C 0.9800 . ?
C56 H56A 0.9800 . ?
C56 H56B 0.9800 . ?
C56 H56C 0.9800 . ?
C57 H57A 0.9800 . ?
C57 H57B 0.9800 . ?
C57 H57C 0.9800 . ?
C58 C59 1.533(4) . ?
C58 C60 1.518(4) . ?
C58 C61 1.520(5) . ?
C59 H59A 0.9800 . ?
C59 H59B 0.9800 . ?
C59 H59C 0.9800 . ?
C60 H60A 0.9800 . ?
C60 H60B 0.9800 . ?
C60 H60C 0.9800 . ?
C61 H61A 0.9800 . ?
C61 H61B 0.9800 . ?
C61 H61C 0.9800 . ?
C62 H62A 0.9800 . ?
C62 H62B 0.9800 . ?
C62 H62C 0.9800 . ?
C62 C63 1.464(7) . ?
C63 H63A 0.9900 . ?
C63 H63B 0.9900 . ?
C64 H64A 0.9900 . ?
C64 H64B 0.9900 . ?
C64 C65 1.494(10) . ?
C64A H64C 0.9900 . ?
C64A H64D 0.9900 . ?
C64A C65A 1.446(12) . ?
C65 H65A 0.9800 . ?
C65 H65B 0.9800 . ?
C65 H65C 0.9800 . ?
C65A H65D 0.9800 . ?
C65A H65E 0.9800 . ?
C65A H65F 0.9800 . ?

loop_
_geom_torsion_atom_site_label_1
_geom_torsion_atom_site_label_2
_geom_torsion_atom_site_label_3
_geom_torsion_atom_site_label_4
_geom_torsion
_geom_torsion_site_symmetry_1
_geom_torsion_site_symmetry_2
_geom_torsion_site_symmetry_3
_geom_torsion_site_symmetry_4
_geom_torsion_publ_flag
Au1 P1 C5 C6 -118.86(16) . . . . ?
Au1 P1 C5 C12 51.99(17) . . . . ?
Au1 P1 C36 C37 35.5(2) . . . . ?
Au1 P1 C36 C41 -151.05(17) . . . . ?
Au1 P1 C42 C43 -156.97(18) . . . . ?
Au1 P1 C42 C47 23.8(2) . . . . ?
Sb1 O1 C48 C49 4.0(2) . . . . ?
Sb1 O1 C48 C53 -176.93(17) . . . . ?
Sb1 O2 C49 C48 -4.8(3) . . . . ?
Sb1 O2 C49 C50 177.82(18) . . . . ?
Sb1 C4 C11 O3 30.7(3) . . . . ?
Sb1 C4 C11 C10 -148.31(17) . . . . ?
Sb1 C24 C25 C26 179.7(2) . . . . ?
Sb1 C24 C29 C28 -179.3(2) . . . . ?
Sb1 C30 C31 C32 179.11(19) . . . . ?
Sb1 C30 C35 C34 179.8(2) . . . . ?
P1 C5 C6 C7 168.28(16) . . . . ?
P1 C5 C12 O3 17.7(2) . . . . ?
P1 C5 C12 C13 -161.96(16) . . . . ?
P1 C36 C37 C38 171.38(19) . . . . ?
P1 C36 C41 C40 -171.87(19) . . . . ?
P1 C42 C43 C44 -178.4(2) . . . . ?
P1 C42 C47 C46 177.8(2) . . . . ?
O1 C48 C49 O2 0.7(3) . . . . ?
O1 C48 C49 C50 178.1(2) . . . . ?
O1 C48 C53 C52 -176.1(2) . . . . ?
O1 C48 C53 C54 3.3(3) . . . . ?
O2 C49 C50 C51 175.4(2) . . . . ?
O3 C12 C13 C8 172.09(18) . . . . ?
O3 C12 C13 C9 -13.7(3) . . . . ?
C1 C2 C3 C4 -5.6(3) . . . . ?
C1 C2 C16 C17 124.9(2) . . . . ?
C1 C2 C16 C18 -116.0(3) . . . . ?
C1 C2 C16 C19 4.3(3) . . . . ?
C1 C10 C11 O3 171.15(18) . . . . ?
C1 C10 C11 C4 -9.9(3) . . . . ?
C2 C1 C10 C9 -177.8(2) . . . . ?
C2 C1 C10 C11 0.6(3) . . . . ?
C2 C3 C4 Sb1 157.65(17) . . . . ?
C2 C3 C4 C11 -3.1(3) . . . . ?
C3 C2 C16 C17 -58.0(3) . . . . ?
C3 C2 C16 C18 61.0(3) . . . . ?
C3 C2 C16 C19 -178.6(2) . . . . ?
C3 C4 C11 O3 -169.83(18) . . . . ?
C3 C4 C11 C10 11.2(3) . . . . ?
C5 P1 C36 C37 162.36(18) . . . . ?
C5 P1 C36 C41 -24.1(2) . . . . ?
C5 P1 C42 C43 84.5(2) . . . . ?
C5 P1 C42 C47 -94.70(19) . . . . ?
C5 C6 C7 C8 -4.1(3) . . . . ?
C5 C6 C7 C20 179.1(2) . . . . ?
C5 C12 C13 C8 -8.3(3) . . . . ?
C5 C12 C13 C9 165.86(19) . . . . ?
C6 C5 C12 O3 -171.30(18) . . . . ?
C6 C5 C12 C13 9.1(3) . . . . ?
C6 C7 C8 C13 4.9(3) . . . . ?
C6 C7 C20 C21 -4.0(3) . . . . ?
C6 C7 C20 C22 116.4(2) . . . . ?
C6 C7 C20 C23 -124.7(2) . . . . ?
C7 C8 C13 C9 -173.02(19) . . . . ?
C7 C8 C13 C12 1.2(3) . . . . ?
C8 C7 C20 C21 179.3(2) . . . . ?
C8 C7 C20 C22 -60.3(3) . . . . ?
C8 C7 C20 C23 58.6(3) . . . . ?
C9 C10 C11 O3 -10.5(3) . . . . ?
C9 C10 C11 C4 168.46(19) . . . . ?
C10 C1 C2 C3 6.9(3) . . . . ?
C10 C1 C2 C16 -175.9(2) . . . . ?
C10 C9 C13 C8 -177.27(18) . . . . ?
C10 C9 C13 C12 8.7(3) . . . . ?
C11 O3 C12 C5 -173.65(17) . . . . ?
C11 O3 C12 C13 6.0(3) . . . . ?
C12 O3 C11 C4 -172.75(18) . . . . ?
C12 O3 C11 C10 6.2(3) . . . . ?
C12 C5 C6 C7 -2.6(3) . . . . ?
C13 C9 C10 C1 -178.88(18) . . . . ?
C13 C9 C10 C11 2.8(3) . . . . ?
C14 C9 C10 C1 -61.3(2) . . . . ?
C14 C9 C10 C11 120.4(2) . . . . ?
C14 C9 C13 C8 64.1(2) . . . . ?
C14 C9 C13 C12 -110.0(2) . . . . ?
C15 C9 C10 C1 58.9(3) . . . . ?
C15 C9 C10 C11 -119.5(2) . . . . ?
C15 C9 C13 C8 -56.0(3) . . . . ?
C15 C9 C13 C12 130.0(2) . . . . ?
C16 C2 C3 C4 177.1(2) . . . . ?
C20 C7 C8 C13 -178.3(2) . . . . ?
C24 C25 C26 C27 -0.3(4) . . . . ?
C25 C24 C29 C28 -0.2(4) . . . . ?
C25 C26 C27 C28 -0.1(5) . . . . ?
C26 C27 C28 C29 0.4(5) . . . . ?
C27 C28 C29 C24 -0.3(4) . . . . ?
C29 C24 C25 C26 0.5(4) . . . . ?
C30 C31 C32 C33 1.1(4) . . . . ?
C31 C30 C35 C34 -1.5(4) . . . . ?
C31 C32 C33 C34 -1.5(4) . . . . ?
C32 C33 C34 C35 0.4(4) . . . . ?
C33 C34 C35 C30 1.1(4) . . . . ?
C35 C30 C31 C32 0.4(4) . . . . ?
C36 P1 C5 C6 109.21(18) . . . . ?
C36 P1 C5 C12 -79.94(18) . . . . ?
C36 P1 C42 C43 -28.2(2) . . . . ?
C36 P1 C42 C47 152.56(19) . . . . ?
C36 C37 C38 C39 1.2(4) . . . . ?
C37 C36 C41 C40 1.5(4) . . . . ?
C37 C38 C39 C40 0.5(4) . . . . ?
C38 C39 C40 C41 -1.2(4) . . . . ?
C39 C40 C41 C36 0.1(4) . . . . ?
C41 C36 C37 C38 -2.2(4) . . . . ?
C42 P1 C5 C6 -1.5(2) . . . . ?
C42 P1 C5 C12 169.36(16) . . . . ?
C42 P1 C36 C37 -86.7(2) . . . . ?
C42 P1 C36 C41 86.8(2) . . . . ?
C42 C43 C44 C45 0.0(4) . . . . ?
C43 C42 C47 C46 -1.5(4) . . . . ?
C43 C44 C45 C46 -0.3(5) . . . . ?
C44 C45 C46 C47 -0.4(5) . . . . ?
C45 C46 C47 C42 1.3(4) . . . . ?
C47 C42 C43 C44 0.8(4) . . . . ?
C48 C49 C50 C51 -1.9(3) . . . . ?
C48 C53 C54 C55 53.2(3) . . . . ?
C48 C53 C54 C56 -67.0(3) . . . . ?
C48 C53 C54 C57 172.7(2) . . . . ?
C49 C48 C53 C52 3.0(3) . . . . ?
C49 C48 C53 C54 -177.7(2) . . . . ?
C49 C50 C51 C52 2.5(3) . . . . ?
C49 C50 C51 C58 -176.4(2) . . . . ?
C50 C51 C52 C53 -0.4(4) . . . . ?
C50 C51 C58 C59 55.6(3) . . . . ?
C50 C51 C58 C60 -63.3(3) . . . . ?
C50 C51 C58 C61 174.2(3) . . . . ?
C51 C52 C53 C48 -2.3(3) . . . . ?
C51 C52 C53 C54 178.4(2) . . . . ?
C52 C51 C58 C59 -123.2(3) . . . . ?
C52 C51 C58 C60 117.9(3) . . . . ?
C52 C51 C58 C61 -4.7(4) . . . . ?
C52 C53 C54 C55 -127.5(2) . . . . ?
C52 C53 C54 C56 112.3(3) . . . . ?
C52 C53 C54 C57 -8.0(3) . . . . ?
C53 C48 C49 O2 -178.5(2) . . . . ?
C53 C48 C49 C50 -1.0(4) . . . . ?
C58 C51 C52 C53 178.5(2) . . . . ?
C63 O4 C64 C65 -78.8(9) . . . . ?
C63 O4 C64A C65A -169.3(8) . . . . ?
C64 O4 C63 C62 -165.7(5) . . . . ?
C64A O4 C63 C62 173.1(5) . . . . ?
